data_2015207
loop_
_publ_author_name
'Abonia, Rodrigo'
'Rengifo, Emerson'
'Cobo, Justo'
'Low, John N.'
'Glidewell, Christopher'

_publ_section_title
;
 <i>N</i>-Benzylethylammonium nitrate: a three-dimensional
 hydrogen-bonded framework comprising substructures in zero, one and
 two dimensions
;
_journal_coeditor_code SK1877
_journal_issue 11
_journal_name_full 'Acta Crystallographica Section C'
_journal_page_first o645
_journal_page_last o647
_journal_paper_doi 10.1107/S0108270105031719
_journal_volume 61
_journal_year 2005
_chemical_formula_iupac 'C9 H14 N +, N O3 -'
_chemical_formula_moiety 'C9 H14 N +, N O3 -'
_chemical_formula_sum 'C9 H14 N2 O3'
_chemical_formula_weight 198.22
_chemical_name_systematic
;
N-Benzylethylammonium nitrate
;
_space_group_IT_number 14
_symmetry_cell_setting monoclinic
_symmetry_space_group_name_Hall '-P 2yn'
_symmetry_space_group_name_H-M 'P 1 21/n 1'
_atom_sites_solution_hydrogens geom
_atom_sites_solution_primary direct
_atom_sites_solution_secondary difmap
_cell_angle_alpha 90.00
_cell_angle_beta 98.324(4)
_cell_angle_gamma 90.00
_cell_formula_units_Z 4
_cell_length_a 5.9538(4)
_cell_length_b 8.9940(6)
_cell_length_c 18.7484(8)
_cell_measurement_reflns_used 2262
_cell_measurement_temperature 120(2)
_cell_measurement_theta_max 27.53
_cell_measurement_theta_min 3.15
_cell_volume 993.37(10)
_computing_cell_refinement 'DENZO (Otwinowski & Minor, 1997) and COLLECT'
_computing_data_collection 'COLLECT (Hooft, 1999)'
_computing_data_reduction 'DENZO and COLLECT'
_computing_molecular_graphics 'PLATON (Spek, 2003)'
_computing_publication_material 'SHELXL97 and PRPKAPPA (Ferguson, 1999)'
_computing_structure_refinement 'OSCAIL and SHELXL97 (Sheldrick, 1997)'
_computing_structure_solution 'OSCAIL (McArdle, 2003) and SHELXS97 (Sheldrick, 1997)'
_diffrn_ambient_temperature 120(2)
_diffrn_detector_area_resol_mean 9.091
_diffrn_measured_fraction_theta_full 0.997
_diffrn_measured_fraction_theta_max 0.989
_diffrn_measurement_device_type 'Nonius KappaCCD'
_diffrn_measurement_method '\f and \w'
_diffrn_radiation_monochromator graphite
_diffrn_radiation_source 'Bruker-Nonius FR91 rotating anode'
_diffrn_radiation_type 'Mo K\a'
_diffrn_radiation_wavelength 0.71073
_diffrn_reflns_av_R_equivalents 0.0364
_diffrn_reflns_av_sigmaI/netI 0.0271
_diffrn_reflns_limit_h_max 7
_diffrn_reflns_limit_h_min -7
_diffrn_reflns_limit_k_max 11
_diffrn_reflns_limit_k_min -11
_diffrn_reflns_limit_l_max 22
_diffrn_reflns_limit_l_min -24
_diffrn_reflns_number 13128
_diffrn_reflns_theta_full 26.50
_diffrn_reflns_theta_max 27.53
_diffrn_reflns_theta_min 3.15
_diffrn_standards_decay_% nil
_exptl_absorpt_coefficient_mu 0.100
_exptl_absorpt_correction_T_max 0.980
_exptl_absorpt_correction_T_min 0.969
_exptl_absorpt_correction_type multi-scan
_exptl_absorpt_process_details '(SADABS; Sheldrick, 2003)'
_exptl_crystal_colour colourless
_exptl_crystal_density_diffrn 1.325
_exptl_crystal_density_method 'not measured'
_exptl_crystal_description block
_exptl_crystal_F_000 424
_exptl_crystal_size_max 0.50
_exptl_crystal_size_mid 0.30
_exptl_crystal_size_min 0.20
_refine_diff_density_max 0.225
_refine_diff_density_min -0.297
_refine_ls_extinction_method none
_refine_ls_goodness_of_fit_ref 1.113
_refine_ls_hydrogen_treatment constr
_refine_ls_matrix_type full
_refine_ls_number_parameters 128
_refine_ls_number_reflns 2262
_refine_ls_number_restraints 0
_refine_ls_restrained_S_all 1.113
_refine_ls_R_factor_all 0.0541
_refine_ls_R_factor_gt 0.0425
_refine_ls_shift/su_max 0.000
_refine_ls_shift/su_mean 0.000
_refine_ls_structure_factor_coef Fsqd
_refine_ls_weighting_details 'w = 1/[\s^2^(Fo^2^)+(0.0781P)^2^+0.2024P] where P = (Fo^2^+2Fc^2^)/3'
_refine_ls_weighting_scheme calc
_refine_ls_wR_factor_gt 0.1239
_refine_ls_wR_factor_ref 0.1319
_reflns_number_gt 1869
_reflns_number_total 2262
_reflns_threshold_expression I>2\s(I)
_cod_data_source_file sk1877.cif
_cod_data_source_block I
_cod_original_sg_symbol_H-M 'P 21/n'
_cod_database_code 2015207
_cod_database_fobs_code 2015207

loop_
_symmetry_equiv_pos_as_xyz
'x, y, z'
'-x+1/2, y+1/2, -z+1/2'
'-x, -y, -z'
'x+1/2, -y+1/2, z+1/2'

loop_
_atom_site_label
_atom_site_fract_x
_atom_site_fract_y
_atom_site_fract_z
_atom_site_U_iso_or_equiv
_atom_site_adp_type
_atom_site_calc_flag
_atom_site_refinement_flags
_atom_site_occupancy
_atom_site_disorder_assembly
_atom_site_disorder_group
_atom_site_type_symbol
N2 0.21428(19) 0.68498(12) 0.59403(6) 0.0194(3) Uani d . 1 . . N
C1 0.1709(2) 0.58878(15) 0.65603(7) 0.0225(3) Uani d . 1 . . C
C3 0.1935(2) 0.84726(15) 0.60812(7) 0.0230(3) Uani d . 1 . . C
C4 0.2662(3) 0.93844(16) 0.54747(8) 0.0274(3) Uani d . 1 . . C
C11 0.3662(2) 0.59259(14) 0.71688(7) 0.0195(3) Uani d . 1 . . C
C12 0.3581(2) 0.68007(15) 0.77790(7) 0.0225(3) Uani d . 1 . . C
C13 0.5422(3) 0.68509(16) 0.83270(7) 0.0257(3) Uani d . 1 . . C
C14 0.7341(2) 0.60175(17) 0.82751(7) 0.0273(3) Uani d . 1 . . C
C15 0.7415(2) 0.51115(17) 0.76770(7) 0.0269(3) Uani d . 1 . . C
C16 0.5593(2) 0.50718(15) 0.71266(7) 0.0234(3) Uani d . 1 . . C
N1 0.67586(19) 0.66128(12) 0.50171(6) 0.0203(3) Uani d . 1 . . N
O1 0.68052(16) 0.68272(12) 0.56832(5) 0.0253(3) Uani d . 1 . . O
O2 0.49243(17) 0.65449(12) 0.46095(5) 0.0299(3) Uani d . 1 . . O
O3 0.86091(16) 0.64795(12) 0.47709(5) 0.0275(3) Uani d . 1 . . O
H1A 0.1455 0.4851 0.6391 0.027 Uiso calc R 1 . . H
H1B 0.0313 0.6232 0.6740 0.027 Uiso calc R 1 . . H
H2A 0.3580 0.6659 0.5838 0.023 Uiso calc R 1 . . H
H2B 0.1130 0.6598 0.5540 0.023 Uiso calc R 1 . . H
H3A 0.2894 0.8733 0.6540 0.028 Uiso calc R 1 . . H
H3B 0.0340 0.8711 0.6129 0.028 Uiso calc R 1 . . H
H4A 0.4269 0.9196 0.5447 0.041 Uiso calc R 1 . . H
H4B 0.2443 1.0443 0.5567 0.041 Uiso calc R 1 . . H
H4C 0.1746 0.9104 0.5018 0.041 Uiso calc R 1 . . H
H12 0.2259 0.7366 0.7820 0.027 Uiso calc R 1 . . H
H13 0.5360 0.7459 0.8738 0.031 Uiso calc R 1 . . H
H14 0.8607 0.6063 0.8647 0.033 Uiso calc R 1 . . H
H15 0.8718 0.4519 0.7646 0.032 Uiso calc R 1 . . H
H16 0.5659 0.4458 0.6718 0.028 Uiso calc R 1 . . H

loop_
_atom_site_aniso_label
_atom_site_aniso_U_11
_atom_site_aniso_U_22
_atom_site_aniso_U_33
_atom_site_aniso_U_12
_atom_site_aniso_U_13
_atom_site_aniso_U_23
N2 0.0182(5) 0.0226(6) 0.0175(6) -0.0014(4) 0.0028(4) 0.0001(4)
C1 0.0217(7) 0.0252(7) 0.0205(7) -0.0050(5) 0.0024(5) 0.0035(5)
C3 0.0249(7) 0.0215(7) 0.0227(7) -0.0012(5) 0.0038(5) -0.0017(5)
C4 0.0294(8) 0.0242(7) 0.0284(8) -0.0002(6) 0.0033(6) 0.0040(5)
C11 0.0206(7) 0.0196(6) 0.0186(6) -0.0024(5) 0.0038(5) 0.0033(5)
C12 0.0261(7) 0.0213(7) 0.0210(7) 0.0027(5) 0.0065(5) 0.0014(5)
C13 0.0361(8) 0.0228(7) 0.0180(7) -0.0022(6) 0.0030(6) -0.0004(5)
C14 0.0269(7) 0.0327(8) 0.0210(7) -0.0030(6) -0.0009(5) 0.0056(6)
C15 0.0223(7) 0.0340(8) 0.0250(7) 0.0058(6) 0.0058(6) 0.0057(6)
C16 0.0274(7) 0.0237(7) 0.0201(7) 0.0022(5) 0.0071(5) 0.0002(5)
N1 0.0195(6) 0.0205(6) 0.0203(6) -0.0008(4) 0.0012(4) 0.0002(4)
O1 0.0220(5) 0.0372(6) 0.0165(5) 0.0004(4) 0.0023(4) -0.0028(4)
O2 0.0226(5) 0.0397(6) 0.0248(5) -0.0008(4) -0.0054(4) -0.0018(4)
O3 0.0221(5) 0.0384(6) 0.0232(5) -0.0002(4) 0.0068(4) -0.0024(4)

loop_
_atom_type_symbol
_atom_type_description
_atom_type_scat_dispersion_real
_atom_type_scat_dispersion_imag
_atom_type_scat_source
C C 0.0033 0.0016 'International Tables Vol C Tables 4.2.6.8 and 6.1.1.4'
H H 0.0000 0.0000 'International Tables Vol C Tables 4.2.6.8 and 6.1.1.4'
N N 0.0061 0.0033 'International Tables Vol C Tables 4.2.6.8 and 6.1.1.4'
O O 0.0106 0.0060 'International Tables Vol C Tables 4.2.6.8 and 6.1.1.4'

loop_
_geom_angle_atom_site_label_1
_geom_angle_atom_site_label_2
_geom_angle_atom_site_label_3
_geom_angle
_geom_angle_publ_flag
N2 C1 C11 111.88(10) no
N2 C1 H1A 109.2 no
C11 C1 H1A 109.2 no
N2 C1 H1B 109.2 no
C11 C1 H1B 109.2 no
H1A C1 H1B 107.9 no
C3 N2 C1 113.50(10) no
C3 N2 H2A 108.9 no
C1 N2 H2A 108.9 no
C3 N2 H2B 108.9 no
C1 N2 H2B 108.9 no
H2A N2 H2B 107.7 no
N2 C3 C4 110.90(11) no
N2 C3 H3A 109.5 no
C4 C3 H3A 109.5 no
N2 C3 H3B 109.5 no
C4 C3 H3B 109.5 no
H3A C3 H3B 108.0 no
C3 C4 H4A 109.5 no
C3 C4 H4B 109.5 no
H4A C4 H4B 109.5 no
C3 C4 H4C 109.5 no
H4A C4 H4C 109.5 no
H4B C4 H4C 109.5 no
C16 C11 C12 118.92(12) no
C16 C11 C1 119.79(12) no
C12 C11 C1 121.29(12) no
C13 C12 C11 120.49(13) no
C13 C12 H12 119.8 no
C11 C12 H12 119.8 no
C14 C13 C12 120.13(13) no
C14 C13 H13 119.9 no
C12 C13 H13 119.9 no
C13 C14 C15 119.80(13) no
C13 C14 H14 120.1 no
C15 C14 H14 120.1 no
C16 C15 C14 120.18(13) no
C16 C15 H15 119.9 no
C14 C15 H15 119.9 no
C15 C16 C11 120.46(13) no
C15 C16 H16 119.8 no
C11 C16 H16 119.8 no
O1 N1 O2 120.60(11) y
O2 N1 O3 120.54(11) y
O1 N1 O3 118.85(11) y

loop_
_geom_bond_atom_site_label_1
_geom_bond_atom_site_label_2
_geom_bond_site_symmetry_2
_geom_bond_distance
_geom_bond_publ_flag
C1 N2 . 1.5013(16) no
C1 C11 . 1.5068(18) no
C1 H1A . 0.99 no
C1 H1B . 0.99 no
N2 C3 . 1.4915(17) no
N2 H2A . 0.92 no
N2 H2B . 0.92 no
C3 C4 . 1.5152(19) no
C3 H3A . 0.99 no
C3 H3B . 0.99 no
C4 H4A . 0.98 no
C4 H4B . 0.98 no
C4 H4C . 0.98 no
C11 C16 . 1.3944(19) no
C11 C12 . 1.3950(18) no
C12 C13 . 1.390(2) no
C12 H12 . 0.95 no
C13 C14 . 1.382(2) no
C13 H13 . 0.95 no
C14 C15 . 1.392(2) no
C14 H14 . 0.95 no
C15 C16 . 1.385(2) no
C15 H15 . 0.95 no
C16 H16 . 0.95 no
N1 O1 . 1.2601(15) y
N1 O2 . 1.2404(15) y
N1 O3 . 1.2603(14) y

loop_
_geom_hbond_atom_site_label_D
_geom_hbond_atom_site_label_H
_geom_hbond_atom_site_label_A
_geom_hbond_site_symmetry_A
_geom_hbond_distance_DH
_geom_hbond_distance_HA
_geom_hbond_distance_DA
_geom_hbond_angle_DHA
_geom_hbond_publ_flag
N2 H2A O1 . 0.92 1.99 2.8855(15) 164 y
N2 H2B O3 1_455 0.92 1.93 2.8299(15) 166 y
C1 H1A O3 3_666 0.99 2.48 3.2652(17) 136 y
C13 H13 O3 4_465 0.95 2.52 3.4050(17) 156 y

loop_
_geom_torsion_atom_site_label_1
_geom_torsion_atom_site_label_2
_geom_torsion_atom_site_label_3
_geom_torsion_atom_site_label_4
_geom_torsion
_geom_torsion_publ_flag
C12 C11 C1 N2 100.66(14) y
C11 C1 N2 C3 -74.31(14) y
C1 N2 C3 C4 173.25(11) y
N2 C1 C11 C16 -79.46(15) no
C16 C11 C12 C13 1.7(2) no
C1 C11 C12 C13 -178.38(12) no
C11 C12 C13 C14 -0.8(2) no
C12 C13 C14 C15 -0.9(2) no
C13 C14 C15 C16 1.6(2) no
C14 C15 C16 C11 -0.6(2) no
C12 C11 C16 C15 -1.0(2) no
C1 C11 C16 C15 179.08(12) no

loop_
_cod_related_entry_id
_cod_related_entry_database
_cod_related_entry_code
1 ChemSpider 21133697
